data_9015235
loop_
_publ_author_name
'de la Calle, C.'
'Pezerat, H.'
'Gasperin, M.'

_publ_section_title
;
 Problemes d'ordre-desordre dans les vermiculites structure du mineral
 calcique hydrate a 2 couches
 _cod_database_code 1001031
;
_journal_name_full 'Journal de Physique'
_journal_page_first 128
_journal_page_last 133
_journal_volume 38
_journal_year 1977
_chemical_formula_sum 'Al1.68 Ca0.43 Fe0.207 Mg2.022 O15.16 Si2.764 Ti0.042'
_chemical_name_mineral Vermiculite
_space_group_IT_number 12
_symmetry_space_group_name_Hall '-C 2y'
_symmetry_space_group_name_H-M 'C 1 2/m 1'
_cell_angle_alpha 90
_cell_angle_beta 96.83
_cell_angle_gamma 90
_cell_length_a 5.351
_cell_length_b 9.262
_cell_length_c 15.03
_cell_formula_units_Z 2
_cell_volume 739.615
_database_code_amcsd 0012759
_exptl_crystal_density_diffrn 2.000
_cod_duplicate_entry 1001031
_cod_original_formula_sum 'Si2.764 Al1.68 Fe.207 Mg2.022 Ti.042 O15.16 Ca.43'
_cod_database_code 9015235

loop_
_space_group_symop_operation_xyz
x,y,z
1/2+x,1/2+y,z
x,-y,z
1/2+x,1/2-y,z
-x,y,-z
1/2-x,1/2+y,-z
-x,-y,-z
1/2-x,1/2-y,-z

loop_
_atom_site_label
_atom_site_fract_x
_atom_site_fract_y
_atom_site_fract_z
_atom_site_occupancy
Si1 0.39400 0.16700 0.18300 0.69100
Al1 0.39400 0.16700 0.18300 0.29400
Fe1 0.39400 0.16700 0.18300 0.01500
Mg1 0.00000 0.16700 0.00000 0.67400
Al2 0.00000 0.16700 0.00000 0.16800
Fe2 0.00000 0.16700 0.00000 0.02100
Fe3 0.00000 0.16700 0.00000 0.02800
Ti1 0.00000 0.16700 0.00000 0.01400
Mg2 0.00000 0.50000 0.00000 0.67400
Al3 0.00000 0.50000 0.00000 0.16800
Fe4 0.00000 0.50000 0.00000 0.02100
Fe5 0.00000 0.50000 0.00000 0.02800
Ti2 0.00000 0.50000 0.00000 0.01400
O1 0.85500 0.00000 0.06400 1.00000
O2 0.35300 0.16700 0.07700 1.00000
O3 0.13800 0.23100 0.22200 1.00000
O4 0.44400 0.00000 0.21600 1.00000
Ca1 0.00000 0.33300 0.50000 0.11500
Ca2 0.00000 0.03600 0.50000 0.10000
O5 0.12000 0.14100 0.40000 0.22000
O6 0.27000 0.35500 0.40800 0.11000
O7 0.45000 0.50000 0.34200 0.20000
O8 0.45000 0.00000 0.49000 0.20000
O9 0.27000 0.22800 0.41000 0.15000
O10 0.12500 0.50000 0.39100 0.22000

loop_
_cod_related_entry_id
_cod_related_entry_database
_cod_related_entry_code
1 AMCSD 0012759
